data_1528354
loop_
_publ_author_name
'Beurskens, G.'
'Jeffrey, G.A.'

_publ_section_title
;
 Crystal structure of potassium fluoride tetrahydrate
;
_journal_name_full 'Journal of Chemical Physics'
_journal_page_first 917
_journal_page_last 923
_journal_volume 41
_journal_year 1964
_chemical_formula_sum 'F H8 K O4'
_chemical_name_systematic 'K F (H2 O)4'
_space_group_IT_number 14
_symmetry_space_group_name_Hall '-P 2ybc'
_symmetry_space_group_name_H-M 'P 1 21/c 1'
_cell_angle_alpha 90
_cell_angle_beta 90.7
_cell_angle_gamma 90
_cell_formula_units_Z 4
_cell_length_a 6.8
_cell_length_b 13.29
_cell_length_c 6.64
_cell_volume 600.025
_citation_journal_id_ASTM JCPSA6
_cod_data_source_file Beurskens_JCPSA6_1964_1775.cif
_cod_data_source_block H8F1K1O4
_cod_original_cell_volume 600.0253
_cod_original_formula_sum 'H8 F1 K1 O4'
_cod_database_code 1528354

loop_
_symmetry_equiv_pos_as_xyz
x,y,z
-x,y+1/2,-z+1/2
-x,-y,-z
x,-y-1/2,z-1/2

loop_
_atom_site_label
_atom_site_type_symbol
_atom_site_fract_x
_atom_site_fract_y
_atom_site_fract_z
_atom_site_occupancy
_atom_site_U_iso_or_equiv
H5 H+1 0.2 0.11 0.52 1 0.0
H7 H+1 0.174 0.007 0.082 1 0.0
H2 H+1 0.392 0.167 0.051 1 0.0
O3 O-2 0.2907 0.4312 0.1153 1 0.0
O4 O-2 0.803 0.4382 0.3685 1 0.0
H6 H+1 0.26 0.415 0.235 1 0.0
H4 H+1 0.077 0.255 0.409 1 0.0
H8 H+1 0.919 0.412 0.396 1 0.0
H1 H+1 0.64 0.37 0.52 1 0.0
F1 F-1 0.1633 0.1309 0.9911 1 0.0
H3 H+1 0.052 0.165 0.246 1 0.0
O2 O-2 0.0375 0.186 0.3644 1 0.0
K1 K+1 0.6668 0.131 0.4987 1 0.0
O1 O-2 0.5444 0.1754 0.1062 1 0.0
